data_7115406
loop_
_publ_author_name
'Hodgson, Sarah A.'
'Adamson, Jasper'
'Hunt, Sarah J.'
'Cliffe, Matthew J.'
'Cairns, Andrew B.'
'Thompson, Amber L.'
'Tucker, Matthew G.'
'Funnell, Nicholas P.'
'Goodwin, Andrew L.'

_publ_section_title
;
 Negative area compressibility in silver(I) tricyanomethanide.
;
_journal_issue 40
_journal_name_full 'Chemical communications (Cambridge, England)'
_journal_page_first 5264
_journal_page_last 5266
_journal_paper_doi 10.1039/c3cc47032f
_journal_volume 50
_journal_year 2014
_chemical_absolute_configuration unk
_chemical_compound_source 'Sigma Aldrich and Alfa Aeser'
_chemical_formula_moiety 'C4 Ag1 N3'
_chemical_formula_sum 'C4 Ag N3'
_chemical_formula_weight 197.93
_space_group_IT_number 46
_symmetry_cell_setting orthorhombic
_symmetry_space_group_name_Hall 'I 2 -2a'
_symmetry_space_group_name_H-M 'I m a 2'
_atom_sites_solution_hydrogens none
_atom_sites_solution_primary direct
_cell_angle_alpha 90
_cell_angle_beta 90
_cell_angle_gamma 90
_cell_formula_units_Z 4
_cell_length_a 8.0174(6)
_cell_length_b 10.0853(11)
_cell_length_c 6.2353(5)
_cell_measurement_reflns_used 435
_cell_measurement_temperature 250
_cell_measurement_theta_max 26
_cell_measurement_theta_min 4
_cell_volume 504.17(8)
_computing_cell_refinement 'CrysAlis, (Oxford Diffraction, 2002)'
_computing_data_collection 'SuperNova, (Oxford Diffraction, 2010)'
_computing_data_reduction 'CrysAlis, (Oxford Diffraction, 2002)'
_computing_molecular_graphics 'CAMERON (Watkin et al., 1996)'
_computing_publication_material 'CRYSTALS (Betteridge et al., 2003)'
_computing_structure_refinement 'CRYSTALS (Betteridge et al., 2003)'
_computing_structure_solution 'SIR92 (Altomare et al., 1994)'
_diffrn_ambient_temperature 250
_diffrn_measured_fraction_theta_full 0.987
_diffrn_measured_fraction_theta_max 0.888
_diffrn_measurement_device Area
_diffrn_measurement_device_type 'Oxford Diffraction SuperNova'
_diffrn_measurement_method \w/2\q
_diffrn_radiation_monochromator graphite
_diffrn_radiation_type 'Mo K\a'
_diffrn_radiation_wavelength 0.71073
_diffrn_reflns_av_R_equivalents 0.022
_diffrn_reflns_limit_h_max 10
_diffrn_reflns_limit_h_min -8
_diffrn_reflns_limit_k_max 13
_diffrn_reflns_limit_k_min -8
_diffrn_reflns_limit_l_max 8
_diffrn_reflns_limit_l_min -7
_diffrn_reflns_number 857
_diffrn_reflns_theta_full 26.743
_diffrn_reflns_theta_max 29.114
_diffrn_reflns_theta_min 3.246
_diffrn_standards_number 0
_exptl_absorpt_coefficient_mu 3.860
_exptl_absorpt_correction_T_max 0.84
_exptl_absorpt_correction_T_min 0.62
_exptl_absorpt_correction_type multi-scan
_exptl_absorpt_process_details 'CrysAlis, (Oxford Diffraction, 2002)'
_exptl_crystal_colour grey
_exptl_crystal_density_diffrn 2.607
_exptl_crystal_density_method 'not measured'
_exptl_crystal_description block
_exptl_crystal_F_000 368
_exptl_crystal_size_max 0.094
_exptl_crystal_size_mid 0.052
_exptl_crystal_size_min 0.044
_refine_diff_density_max 0.94
_refine_diff_density_min -0.78
_refine_ls_extinction_method None
_refine_ls_goodness_of_fit_ref 1.0498
_refine_ls_hydrogen_treatment noref
_refine_ls_matrix_type full
_refine_ls_number_parameters 43
_refine_ls_number_reflns 533
_refine_ls_number_restraints 5
_refine_ls_R_factor_all 0.0411
_refine_ls_R_factor_gt 0.0319
_refine_ls_shift/su_max 0.0001688
_refine_ls_shift/su_mean 0.0000089
_refine_ls_structure_factor_coef Fsqd
_refine_ls_weighting_details
;
 Method= Modified Sheldrick 
 w=1/[\s^2^(F^2^) + ( 0.02P)^2^ + 0.29P] 
 ,where P=(max(Fo^2^,0) + 2Fc^2^)/3 
;
_refine_ls_weighting_scheme calc
_refine_ls_wR_factor_all 0.0585
_refine_ls_wR_factor_gt 0.0552
_refine_ls_wR_factor_ref 0.0585
_reflns_limit_h_max 10
_reflns_limit_h_min 0
_reflns_limit_k_max 13
_reflns_limit_k_min 0
_reflns_limit_l_max 8
_reflns_limit_l_min -7
_reflns_number_gt 468
_reflns_number_total 533
_reflns_threshold_expression I>2.0\s(I)
_oxford_diffrn_Wilson_B_factor 3.48
_oxford_diffrn_Wilson_scale 0.28
_oxford_refine_ls_r_factor_ref 0.0411
_oxford_refine_ls_scale 1.956(19)
_oxford_reflns_number_all 533
_oxford_reflns_threshold_expression_ref I>-3.0\s(I)
_cod_data_source_file c3cc47032f.txt
_cod_data_source_block global9
_cod_original_sg_symbol_H-M 'I m a 2 '
_cod_original_formula_sum 'C4 Ag1 N3'
_cod_database_code 7115406

loop_
_symmetry_equiv_pos_as_xyz
x,y,z
x+1/2,y+1/2,z+1/2
-x+1/2,y,z
-x+1,y+1/2,z+1/2
x+1/2,-y,z
x+1,-y+1/2,z+1/2
-x,-y,z
-x+1/2,-y+1/2,z+1/2

loop_
_atom_site_label
_atom_site_type_symbol
_atom_site_fract_x
_atom_site_fract_y
_atom_site_fract_z
_atom_site_U_iso_or_equiv
_atom_site_occupancy
_atom_site_adp_type
_atom_site_refinement_flags_posn
_atom_site_refinement_flags_adp
Ag1 Ag 0.2500 0.65069(7) 0.5582(3) 0.0447 1.0000 Uani S T
N1 N 0.2500 0.5126(9) 0.8289(13) 0.0542 1.0000 Uani S TU
C1 C 0.2500 0.4529(12) 0.9841(16) 0.0423 1.0000 Uani S TU
N2 N 0.4704(7) 0.6823(5) 0.3387(9) 0.0452 1.0000 Uani . .
C2 C 0.5970(8) 0.6554(6) 0.2674(9) 0.0334 1.0000 Uani . .
C3 C 0.7500 0.6194(11) 0.1752(14) 0.0358 1.0000 Uani S T

loop_
_atom_site_aniso_label
_atom_site_aniso_U_11
_atom_site_aniso_U_22
_atom_site_aniso_U_33
_atom_site_aniso_U_23
_atom_site_aniso_U_13
_atom_site_aniso_U_12
Ag1 0.0390(3) 0.0565(4) 0.0387(3) 0.0105(7) 0.0000 0.0000
N1 0.043(4) 0.065(6) 0.055(4) 0.028(4) 0.0000 0.0000
C1 0.023(4) 0.054(6) 0.051(6) 0.005(5) 0.0000 0.0000
N2 0.038(3) 0.055(4) 0.043(3) -0.011(3) 0.010(3) -0.009(3)
C2 0.040(4) 0.025(3) 0.035(3) -0.003(3) 0.000(3) -0.010(3)
C3 0.033(5) 0.047(7) 0.027(5) -0.006(5) 0.0000 0.0000

loop_
_atom_type_symbol
_atom_type_scat_dispersion_real
_atom_type_scat_dispersion_imag
_atom_type_scat_Cromer_Mann_a1
_atom_type_scat_Cromer_Mann_b1
_atom_type_scat_Cromer_Mann_a2
_atom_type_scat_Cromer_Mann_b2
_atom_type_scat_Cromer_Mann_a3
_atom_type_scat_Cromer_Mann_b3
_atom_type_scat_Cromer_Mann_a4
_atom_type_scat_Cromer_Mann_b4
_atom_type_scat_Cromer_Mann_c
_atom_type_scat_source
C 0.0033 0.0016 2.3100 20.8439 1.0200 10.2075 1.5886 0.5687 0.8650 51.6512 0.2156 'International Tables Vol C 4.2.6.8 and 6.1.1.4'
N 0.0061 0.0033 12.2126 0.0057 3.1322 9.8933 2.0125 28.9975 1.1663 0.5826 -11.5290 'International Tables Vol C 4.2.6.8 and 6.1.1.4'
Ag -0.8971 1.1015 19.2808 0.6446 16.6885 7.4726 4.8045 24.6605 1.0463 99.8156 5.1790 'International Tables Vol C 4.2.6.8 and 6.1.1.4'

loop_
_geom_angle_atom_site_label_1
_geom_angle_site_symmetry_1
_geom_angle_atom_site_label_2
_geom_angle_atom_site_label_3
_geom_angle_site_symmetry_3
_geom_angle
_geom_angle_publ_flag
N2 3_555 Ag1 N1 . 123.89(17) yes
N2 3_555 Ag1 N2 . 103.0(3) yes
N1 . Ag1 N2 . 123.89(17) yes
Ag1 . N1 C1 . 172.4(9) yes
C3 5_466 C1 N1 . 179.6(11) yes
Ag1 . N2 C2 . 154.0(5) yes
N2 . C2 C3 . 178.1(7) yes
C2 3_655 C3 C2 . 122.0(8) yes
C2 3_655 C3 C1 7_664 119.0(4) yes
C2 . C3 C1 7_664 119.0(4) yes

loop_
_geom_bond_atom_site_label_1
_geom_bond_atom_site_label_2
_geom_bond_site_symmetry_2
_geom_bond_distance
_geom_bond_publ_flag
Ag1 N2 3_555 2.258(6) yes
Ag1 N1 . 2.188(9) yes
Ag1 N2 . 2.258(6) yes
N1 C1 . 1.139(13) yes
C1 C3 5_466 1.397(13) yes
N2 C2 . 1.141(8) yes
C2 C3 . 1.403(8) yes
